data_7708974
loop_
_publ_author_name
'Piyasaengthong, Akkharadet'
'Williams, Luke J.'
'Yufit, Dmitry S.'
'Walton, James W.'

_publ_section_title
;
 Novel ruthenium complexes bearing bipyridine-based and N-heterocyclic
 carbene-supported pyridine (NCN) ligands: the influence of ligands on
 catalytic transfer hydrogenation of ketones.
;
_journal_issue 1
_journal_name_full 'Dalton transactions (Cambridge, England : 2003)'
_journal_page_first 340
_journal_page_last 351
_journal_paper_doi 10.1039/d1dt03240b
_journal_volume 51
_journal_year 2021
_chemical_formula_moiety 'C12 H10 Br2 N2'
_chemical_formula_sum 'C12 H10 Br2 N2'
_chemical_formula_weight 342.04
_space_group_crystal_system monoclinic
_space_group_IT_number 14
_space_group_name_Hall '-P 2ybc'
_space_group_name_H-M_alt 'P 1 21/c 1'
_atom_sites_solution_hydrogens geom
_atom_sites_solution_primary direct
_audit_creation_date 2019-10-09
_audit_creation_method
;
Olex2 1.2-beta
(compiled 2018.05.29 svn.r3508 for OlexSys, GUI svn.r5506)
;
_audit_update_record
;
2021-07-27 deposited with the CCDC.	2021-11-24 downloaded from the CCDC.
;
_cell_angle_alpha 90
_cell_angle_beta 94.1004(14)
_cell_angle_gamma 90
_cell_formula_units_Z 2
_cell_length_a 12.0100(4)
_cell_length_b 4.4177(2)
_cell_length_c 10.9527(4)
_cell_measurement_reflns_used 8334
_cell_measurement_temperature 120.0
_cell_measurement_theta_max 31.41
_cell_measurement_theta_min 3.40
_cell_volume 579.63(4)
_computing_cell_refinement 'SAINT V8.38A (Bruker AXS, 2016)'
_computing_data_collection 'APEX3 v.2017.3_0 (Bruker AXS, 2017)'
_computing_data_reduction 'SAINT V8.38A (Bruker AXS, 2016)'
_computing_molecular_graphics 'Olex2 (Dolomanov et al., 2009)'
_computing_publication_material 'Olex2 (Dolomanov et al., 2009)'
_computing_structure_refinement 'ShelXL (Sheldrick, 2015)'
_computing_structure_solution 'XS (Sheldrick, 2008)'
_diffrn_ambient_temperature 120.0
_diffrn_detector 'Bruker PHOTON 100 CMOS'
_diffrn_detector_area_resol_mean 10.4
_diffrn_detector_type 'CMOS sensor'
_diffrn_measured_fraction_theta_full 0.996
_diffrn_measured_fraction_theta_max 0.996
_diffrn_measurement_device '3-circle diffractometer'
_diffrn_measurement_device_type 'Bruker D8 Venture'
_diffrn_measurement_method '\f and \w scans'
_diffrn_radiation_monochromator 'focusing mirrors'
_diffrn_radiation_probe x-ray
_diffrn_radiation_type MoK\a
_diffrn_radiation_wavelength 0.71073
_diffrn_reflns_av_R_equivalents 0.0268
_diffrn_reflns_av_unetI/netI 0.0189
_diffrn_reflns_Laue_measured_fraction_full 0.996
_diffrn_reflns_Laue_measured_fraction_max 0.996
_diffrn_reflns_limit_h_max 16
_diffrn_reflns_limit_h_min -16
_diffrn_reflns_limit_k_max 6
_diffrn_reflns_limit_k_min -6
_diffrn_reflns_limit_l_max 15
_diffrn_reflns_limit_l_min -15
_diffrn_reflns_number 8661
_diffrn_reflns_point_group_measured_fraction_full 0.996
_diffrn_reflns_point_group_measured_fraction_max 0.996
_diffrn_reflns_theta_full 25.242
_diffrn_reflns_theta_max 29.499
_diffrn_reflns_theta_min 3.401
_diffrn_source 'microfocus sealed X-ray tube'
_diffrn_source_type 'Incoatec I\mS microsource'
_diffrn_standards_number 0
_exptl_absorpt_coefficient_mu 6.964
_exptl_absorpt_correction_T_max 0.6553
_exptl_absorpt_correction_T_min 0.3242
_exptl_absorpt_correction_type multi-scan
_exptl_absorpt_process_details
;    
SADABS-2016/2 (Bruker,2016/2) was used for absorption correction. 
wR2(int) was 0.0656 before and 0.0368 after correction. 
The Ratio of minimum to maximum transmission is 0.4947. 
The \l/2 correction factor is Not present.
;
_exptl_crystal_colour 'clear colourless'
_exptl_crystal_colour_lustre clear
_exptl_crystal_colour_primary colourless
_exptl_crystal_density_diffrn 1.960
_exptl_crystal_description prism
_exptl_crystal_F_000 332
_exptl_crystal_size_max 0.19
_exptl_crystal_size_mid 0.18
_exptl_crystal_size_min 0.09
_refine_diff_density_max 1.135
_refine_diff_density_min -0.301
_refine_diff_density_rms 0.081
_refine_ls_extinction_method none
_refine_ls_goodness_of_fit_ref 1.126
_refine_ls_hydrogen_treatment constr
_refine_ls_matrix_type full
_refine_ls_number_parameters 73
_refine_ls_number_reflns 1609
_refine_ls_number_restraints 0
_refine_ls_restrained_S_all 1.126
_refine_ls_R_factor_all 0.0241
_refine_ls_R_factor_gt 0.0201
_refine_ls_shift/su_max 0.001
_refine_ls_shift/su_mean 0.000
_refine_ls_structure_factor_coef Fsqd
_refine_ls_weighting_details 'w=1/[\s^2^(Fo^2^)+(0.0210P)^2^+0.6050P] where P=(Fo^2^+2Fc^2^)/3'
_refine_ls_weighting_scheme calc
_refine_ls_wR_factor_gt 0.0508
_refine_ls_wR_factor_ref 0.0520
_reflns_Friedel_coverage 0.000
_reflns_number_gt 1455
_reflns_number_total 1609
_reflns_threshold_expression 'I > 2\s(I)'
_cod_data_source_file d1dt03240b2.cif
_cod_data_source_block L0_19srv299
_cod_depositor_comments
;
The following automatic conversions were performed:

data item '_diffrn_radiation_probe' value 'X-ray' was changed to
'x-ray' in accordance with the
/home/data/users/saulius/crontab/automatic-downloads/rss-feeds/RSC/lib/dictionaries/cif_core.dic
dictionary named 'cif_core.dic' version 2.4.2 last updated on
2011-04-26.

Automatic conversion script
Id: cif_fix_values 7556 2019-12-06 15:28:31Z antanas 

 Adding full bibliography for 7708973--7708976.cif.
;
_cod_database_code 7708974
_shelx_shelxl_version_number 2017/1
_shelx_space_group_comment
;
The symmetry employed for this shelxl refinement is uniquely defined
by the following loop, which should always be used as a source of
symmetry information in preference to the above space-group names.
They are only intended as comments.
;
_shelx_estimated_absorpt_t_max 0.573
_shelx_estimated_absorpt_t_min 0.351
_computing_bruker_data_scaling 'SADABS V2012/1 (Bruker AXS Inc.)'
_olex2_refinement_description
;
1. Fixed Uiso
 At 1.2 times of:
  All C(H) groups, All C(H,H) groups
2.a Secondary CH2 refined with riding coordinates:
 C6(H6A,H6B)
2.b Aromatic/amide H refined with riding coordinates:
 C2(H2), C3(H3), C4(H4)
;
_olex2_submission_special_instructions 'No special instructions were received'

loop_
_space_group_symop_operation_xyz
'x, y, z'
'-x, y+1/2, -z+1/2'
'-x, -y, -z'
'x, -y-1/2, z-1/2'

loop_
_atom_site_label
_atom_site_type_symbol
_atom_site_fract_x
_atom_site_fract_y
_atom_site_fract_z
_atom_site_U_iso_or_equiv
_atom_site_adp_type
_atom_site_occupancy
_atom_site_site_symmetry_order
_atom_site_calc_flag
_atom_site_refinement_flags_posn
_atom_site_refinement_flags_adp
_atom_site_refinement_flags_occupancy
_atom_site_disorder_assembly
_atom_site_disorder_group
Br1 Br 0.41648(2) 0.57006(5) 0.64622(2) 0.01811(7) Uani 1 1 d . . . . .
N1 N 0.14163(13) 0.6366(4) 0.51616(14) 0.0128(3) Uani 1 1 d . . . . .
C1 C 0.05256(15) 0.4809(4) 0.46867(16) 0.0116(3) Uani 1 1 d . . . . .
C2 C 0.05672(15) 0.2942(4) 0.36662(16) 0.0143(3) Uani 1 1 d . . . . .
H2 H -0.007517 0.185045 0.336103 0.017 Uiso 1 1 calc R . . . .
C3 C 0.15635(16) 0.2702(5) 0.31016(17) 0.0162(4) Uani 1 1 d . . . . .
H3 H 0.161604 0.143835 0.240620 0.019 Uiso 1 1 calc R . . . .
C4 C 0.24809(16) 0.4347(4) 0.35746(17) 0.0155(3) Uani 1 1 d . . . . .
H4 H 0.317018 0.425406 0.320135 0.019 Uiso 1 1 calc R . . . .
C5 C 0.23718(15) 0.6131(4) 0.46037(16) 0.0136(3) Uani 1 1 d . . . . .
C6 C 0.33268(16) 0.7959(5) 0.51468(18) 0.0175(4) Uani 1 1 d . . . . .
H6A H 0.304269 0.986966 0.548070 0.021 Uiso 1 1 calc R . . . .
H6B H 0.383091 0.848042 0.450168 0.021 Uiso 1 1 calc R . . . .

loop_
_atom_site_aniso_label
_atom_site_aniso_U_11
_atom_site_aniso_U_22
_atom_site_aniso_U_33
_atom_site_aniso_U_23
_atom_site_aniso_U_13
_atom_site_aniso_U_12
Br1 0.01485(10) 0.02251(11) 0.01632(10) -0.00142(7) -0.00339(6) -0.00083(8)
N1 0.0119(7) 0.0132(7) 0.0128(7) 0.0009(5) -0.0023(5) -0.0002(6)
C1 0.0120(8) 0.0117(8) 0.0106(7) 0.0023(6) -0.0025(6) 0.0007(6)
C2 0.0142(8) 0.0159(9) 0.0126(8) -0.0017(7) -0.0019(6) 0.0003(7)
C3 0.0180(9) 0.0186(9) 0.0117(8) -0.0018(7) -0.0007(7) 0.0032(7)
C4 0.0145(8) 0.0183(9) 0.0138(8) 0.0027(7) 0.0016(6) 0.0017(7)
C5 0.0133(8) 0.0140(8) 0.0130(8) 0.0036(6) -0.0017(6) 0.0000(7)
C6 0.0147(8) 0.0174(9) 0.0199(9) 0.0028(7) -0.0021(7) -0.0012(7)

loop_
_atom_type_symbol
_atom_type_description
_atom_type_scat_dispersion_real
_atom_type_scat_dispersion_imag
_atom_type_scat_source
C C 0.0033 0.0016 'International Tables Vol C Tables 4.2.6.8 and 6.1.1.4'
H H 0.0000 0.0000 'International Tables Vol C Tables 4.2.6.8 and 6.1.1.4'
Br Br -0.2901 2.4595 'International Tables Vol C Tables 4.2.6.8 and 6.1.1.4'
N N 0.0061 0.0033 'International Tables Vol C Tables 4.2.6.8 and 6.1.1.4'

loop_
_geom_angle_atom_site_label_1
_geom_angle_atom_site_label_2
_geom_angle_atom_site_label_3
_geom_angle
_geom_angle_site_symmetry_1
_geom_angle_site_symmetry_3
_geom_angle_publ_flag
C5 N1 C1 117.82(16) . . ?
N1 C1 C1 116.2(2) . 3_566 ?
N1 C1 C2 122.70(17) . . ?
C2 C1 C1 121.2(2) . 3_566 ?
C1 C2 H2 120.5 . . ?
C3 C2 C1 118.92(17) . . ?
C3 C2 H2 120.5 . . ?
C2 C3 H3 120.7 . . ?
C4 C3 C2 118.65(17) . . ?
C4 C3 H3 120.7 . . ?
C3 C4 H4 120.6 . . ?
C3 C4 C5 118.76(17) . . ?
C5 C4 H4 120.6 . . ?
N1 C5 C4 123.13(17) . . ?
N1 C5 C6 115.78(16) . . ?
C4 C5 C6 121.09(17) . . ?
Br1 C6 H6A 109.5 . . ?
Br1 C6 H6B 109.5 . . ?
C5 C6 Br1 110.84(13) . . ?
C5 C6 H6A 109.5 . . ?
C5 C6 H6B 109.5 . . ?
H6A C6 H6B 108.1 . . ?

loop_
_geom_bond_atom_site_label_1
_geom_bond_atom_site_label_2
_geom_bond_distance
_geom_bond_site_symmetry_2
_geom_bond_publ_flag
Br1 C6 1.9690(19) . ?
N1 C1 1.345(2) . ?
N1 C5 1.342(2) . ?
C1 C1 1.489(4) 3_566 ?
C1 C2 1.393(2) . ?
C2 H2 0.9500 . ?
C2 C3 1.390(3) . ?
C3 H3 0.9500 . ?
C3 C4 1.389(3) . ?
C4 H4 0.9500 . ?
C4 C5 1.389(3) . ?
C5 C6 1.491(3) . ?
C6 H6A 0.9900 . ?
C6 H6B 0.9900 . ?

loop_
_geom_torsion_atom_site_label_1
_geom_torsion_atom_site_label_2
_geom_torsion_atom_site_label_3
_geom_torsion_atom_site_label_4
_geom_torsion
_geom_torsion_site_symmetry_1
_geom_torsion_site_symmetry_2
_geom_torsion_site_symmetry_3
_geom_torsion_site_symmetry_4
_geom_torsion_publ_flag
N1 C1 C1 N1 180.000(0) . . 3_566 3_566 ?
N1 C1 C1 C2 -0.2(3) . . 3_566 3_566 ?
N1 C1 C1 C2 0.2(3) 3_566 3_566 . . ?
N1 C5 C6 Br1 87.29(17) . . . . ?
C2 C1 C1 C2 180.000(0) . . 3_566 3_566 ?
C4 C5 C6 Br1 -93.54(19) . . . . ?
